data_4514616
loop_
_publ_author_name
'Agasti, Soumitra'
'Mondal, Bhaskar'
'Achar, Tapas Kumar'
'Sinha, Soumya Kumar'
'Sarala Suseelan, Anjana'
'Szabo, Kalman J.'
'Schoenebeck, Franziska'
'Maiti, Debabrata'

_publ_section_title
;
 Orthogonal Selectivity in C--H Olefination: Synthesis of Branched
 Vinylarene with Unactivated Aliphatic Substitution
;
_journal_issue 10
_journal_name_full 'ACS Catalysis'
_journal_page_first 9606
_journal_paper_doi 10.1021/acscatal.9b03019
_journal_volume 9
_journal_year 2019
_chemical_formula_moiety 'C23 N3 O Pd'
_chemical_formula_sum 'C23 N3 O Pd'
_chemical_formula_weight 440.65
_space_group_crystal_system triclinic
_space_group_IT_number 2
_space_group_name_Hall '-P 1'
_space_group_name_H-M_alt 'P -1'
_symmetry_space_group_name_Hall '-P 1'
_symmetry_space_group_name_H-M 'P -1'
_audit_creation_date 2018-12-05
_audit_creation_method
;
Olex2 1.2
(compiled 2015.01.26 svn.r3150 for OlexSys, GUI svn.r4998)
;
_cell_angle_alpha 105.639(2)
_cell_angle_beta 103.125(2)
_cell_angle_gamma 104.695(3)
_cell_formula_units_Z 2
_cell_length_a 9.6348(3)
_cell_length_b 10.7198(3)
_cell_length_c 11.5837(3)
_cell_measurement_reflns_used 8947
_cell_measurement_temperature 150
_cell_measurement_theta_max 31.2560
_cell_measurement_theta_min 2.2880
_cell_volume 1056.88(6)
_computing_cell_refinement
;
CrystalClear-SM Expert 2.0 r7 (Rigaku, 2011)
;
_computing_data_collection
;
CrystalClear-SM Expert 2.0 r7 (Rigaku, 2011)
;
_computing_data_reduction
;
CrystalClear-SM Expert 2.0 r7 (Rigaku, 2011)
;
_computing_molecular_graphics 'Olex2 (Dolomanov et al., 2009)'
_computing_publication_material 'Olex2 (Dolomanov et al., 2009)'
_computing_structure_refinement 'ShelXL (Sheldrick, 2008)'
_diffrn_ambient_temperature 150
_diffrn_detector CCD
_diffrn_detector_area_resol_mean 28.5714
_diffrn_detector_type 'Rigaku Saturn724+'
_diffrn_measured_fraction_theta_full 0.994
_diffrn_measured_fraction_theta_max 0.994
_diffrn_measurement_details
;
List of Runs (angles in degrees, time in seconds):

  # Type    Start    End  Width  t~exp~   \w     \q     \k     \f   Frames
--------------------------------------------------------------------------
  1  \w   -110.00  70.00   0.50    8.00    --  -20.00   0.00-180.00  360
  2  \w    -99.00  19.00   0.50    8.00    --  -20.00 -72.00-108.00  236
  3  \w   -106.50  19.00   0.50    8.00    --  -20.00 -72.00  36.00  251
  4  \w    -41.50 -33.50   0.50    8.00    --  -20.00  72.00-180.00   16
;
_diffrn_measurement_device 'AFC12 (Right): Kappa 3 circle'
_diffrn_measurement_device_type 'Rigaku Saturn724+ (2x2 bin mode)'
_diffrn_measurement_method 'profile data from \w-scans'
_diffrn_measurement_specimen_support 'Mitegen 50um'
_diffrn_orient_matrix_type 'CrysAlisPro convention (1999,Acta A55,543-557)'
_diffrn_orient_matrix_UB_11 -0.0496934000
_diffrn_orient_matrix_UB_12 0.0305551000
_diffrn_orient_matrix_UB_13 0.0237634000
_diffrn_orient_matrix_UB_21 -0.0503803000
_diffrn_orient_matrix_UB_22 -0.0222889000
_diffrn_orient_matrix_UB_23 -0.0623395000
_diffrn_orient_matrix_UB_31 -0.0378530000
_diffrn_orient_matrix_UB_32 -0.0623756000
_diffrn_orient_matrix_UB_33 0.0066829000
_diffrn_radiation_collimation 0.3
_diffrn_radiation_monochromator Confocal
_diffrn_radiation_probe x-ray
_diffrn_radiation_type MoK\a
_diffrn_radiation_wavelength 0.71073
_diffrn_reflns_av_R_equivalents 0.0630
_diffrn_reflns_av_unetI/netI 0.0496
_diffrn_reflns_Laue_measured_fraction_full 0.994
_diffrn_reflns_Laue_measured_fraction_max 0.994
_diffrn_reflns_limit_h_max 11
_diffrn_reflns_limit_h_min -11
_diffrn_reflns_limit_k_max 12
_diffrn_reflns_limit_k_min -12
_diffrn_reflns_limit_l_max 11
_diffrn_reflns_limit_l_min -13
_diffrn_reflns_number 8831
_diffrn_reflns_point_group_measured_fraction_full 0.994
_diffrn_reflns_point_group_measured_fraction_max 0.994
_diffrn_reflns_theta_full 25.000
_diffrn_reflns_theta_max 25.000
_diffrn_reflns_theta_min 1.925
_diffrn_source 'Rotating Anode'
_diffrn_source_current 24.0
_diffrn_source_power 1.2
_diffrn_source_target Mo
_diffrn_source_type 'Rotating Anode'
_diffrn_source_voltage 50.0
_exptl_absorpt_coefficient_mu 0.892
_exptl_absorpt_correction_T_max 1.00000
_exptl_absorpt_correction_T_min 0.75479
_exptl_absorpt_correction_type multi-scan
_exptl_absorpt_process_details
;
CrysAlisPro 1.171.39.46 (Rigaku Oxford Diffraction, 2018)
Empirical absorption correction using spherical harmonics,
 implemented in SCALE3 ABSPACK scaling algorithm.
;
_exptl_crystal_colour 'clear light yellow'
_exptl_crystal_colour_lustre clear
_exptl_crystal_colour_modifier light
_exptl_crystal_colour_primary yellow
_exptl_crystal_density_diffrn 1.385
_exptl_crystal_description block
_exptl_crystal_F_000 426
_exptl_crystal_size_max 0.118
_exptl_crystal_size_mid 0.094
_exptl_crystal_size_min 0.09
_refine_diff_density_max 1.136
_refine_diff_density_min -1.134
_refine_diff_density_rms 0.257
_refine_ls_extinction_method none
_refine_ls_goodness_of_fit_ref 1.224
_refine_ls_hydrogen_treatment undef
_refine_ls_matrix_type full
_refine_ls_number_parameters 253
_refine_ls_number_reflns 3701
_refine_ls_number_restraints 0
_refine_ls_restrained_S_all 1.224
_refine_ls_R_factor_all 0.0505
_refine_ls_R_factor_gt 0.0426
_refine_ls_shift/su_max 0.001
_refine_ls_shift/su_mean 0.000
_refine_ls_structure_factor_coef Fsqd
_refine_ls_weighting_details 'w=1/[\s^2^(Fo^2^)+(0.0735P)^2^+2.4003P] where P=(Fo^2^+2Fc^2^)/3'
_refine_ls_weighting_scheme calc
_refine_ls_wR_factor_gt 0.1244
_refine_ls_wR_factor_ref 0.1391
_reflns_Friedel_coverage 0.000
_reflns_number_gt 3443
_reflns_number_total 3701
_reflns_threshold_expression 'I > 2\s(I)'
_cod_data_source_file cs9b03019_si_004.cif
_cod_data_source_block dm-aj-53_mo_sq
_cod_depositor_comments
;

2020-09-22
Z value and formula fixed to values more according to usual
chemical conventions.                 miguel
;
_cod_original_formula_weight 176.26
_cod_original_formula_moiety '0.4(C23 N3 O Pd)'
_cod_original_formula_units_Z 5
_cod_original_cell_volume 1056.87(6)
_cod_original_formula_sum 'C9.20 N1.20 O0.40 Pd0.40'
_cod_database_code 4514616
_shelx_space_group_comment
;
The symmetry employed for this shelxl refinement is uniquely defined
by the following loop, which should always be used as a source of
symmetry information in preference to the above space-group names.
They are only intended as comments.
;
_reflns_odcompleteness_completeness 87.98
_reflns_odcompleteness_iscentric 1
_reflns_odcompleteness_theta 31.03
_olex2_refinement_description
;
;
_shelx_shelxl_version_number 2014/7
_olex2_submission_special_instructions 'No special instructions were received'
_oxdiff_exptl_absorpt_empirical_details
;
Empirical correction (ABSPACK) includes:
- Absorption correction using spherical harmonics
- Frame scaling
- Detector area scaling
;
_oxdiff_exptl_absorpt_empirical_full_max 1.433
_oxdiff_exptl_absorpt_empirical_full_min 0.837

loop_
_space_group_symop_operation_xyz
'x, y, z'
'-x, -y, -z'

loop_
_atom_site_label
_atom_site_type_symbol
_atom_site_fract_x
_atom_site_fract_y
_atom_site_fract_z
_atom_site_U_iso_or_equiv
_atom_site_adp_type
_atom_site_occupancy
_atom_site_site_symmetry_order
_atom_site_calc_flag
Pd00 Pd 0.39100(4) 0.66247(3) 0.44691(3) 0.01723(16) Uani 1 1 d
C002 C 0.2429(5) 0.3645(5) 0.3988(5) 0.0224(10) Uani 1 1 d
O003 O 0.4046(5) 0.6665(5) 0.0925(4) 0.0512(13) Uani 1 1 d
C004 C 0.2630(5) 0.4672(5) 0.3444(4) 0.0180(10) Uani 1 1 d
C006 C 0.2127(6) 0.5392(5) 0.1529(5) 0.0245(11) Uani 1 1 d
C008 C 0.1630(6) 0.2285(5) 0.3244(5) 0.0280(12) Uani 1 1 d
N009 N 0.5495(5) 0.8623(4) 0.5389(4) 0.0218(9) Uani 1 1 d
C00A C 0.4280(6) 0.6390(7) 0.7014(5) 0.0341(13) Uani 1 1 d
C00B C 0.2001(5) 0.4285(5) 0.2127(4) 0.0193(10) Uani 1 1 d
C00C C 0.8533(7) 1.0446(6) 0.4358(6) 0.0375(14) Uani 1 1 d
N00D N 0.4610(5) 0.6914(4) 0.3019(4) 0.0205(9) Uani 1 1 d
C00E C 0.3725(6) 0.6357(5) 0.1795(5) 0.0250(11) Uani 1 1 d
C00F C 0.3889(7) 0.6224(9) 0.8048(6) 0.0462(17) Uani 1 1 d
C00G C 0.5837(6) 0.9481(5) 0.6561(5) 0.0279(12) Uani 1 1 d
C00H C 0.1422(7) 0.6178(8) 0.7041(6) 0.0451(17) Uani 1 1 d
N00I N 0.3285(5) 0.6432(5) 0.6006(4) 0.0219(9) Uani 1 1 d
C00J C 0.7983(6) 1.1052(5) 0.6412(6) 0.0331(13) Uani 1 1 d
C00K C 0.7653(6) 1.0168(5) 0.5137(5) 0.0287(12) Uani 1 1 d
C00L C 0.6854(6) 0.8314(6) 0.2668(5) 0.0345(13) Uani 1 1 d
C00M C 0.1011(6) 0.1918(5) 0.1937(5) 0.0303(12) Uani 1 1 d
C00N C 0.7072(7) 1.0702(6) 0.7102(5) 0.0354(14) Uani 1 1 d
C00O C 0.8135(7) 0.9529(7) 0.3150(6) 0.0395(14) Uani 1 1 d
C00P C 0.1202(6) 0.2915(5) 0.1372(5) 0.0243(11) Uani 1 1 d
C00Q C 0.2440(7) 0.6114(9) 0.8074(6) 0.0517(19) Uani 1 1 d
C00R C 0.1875(6) 0.6331(6) 0.6033(5) 0.0300(12) Uani 1 1 d
C00S C 0.0490(8) 0.2463(6) -0.0063(5) 0.0429(16) Uani 1 1 d
C00U C 0.6375(6) 0.8953(5) 0.4672(5) 0.0228(10) Uani 1 1 d
C00V C 0.5947(6) 0.8019(5) 0.3401(5) 0.0246(11) Uani 1 1 d

loop_
_atom_site_aniso_label
_atom_site_aniso_U_11
_atom_site_aniso_U_22
_atom_site_aniso_U_33
_atom_site_aniso_U_23
_atom_site_aniso_U_13
_atom_site_aniso_U_12
Pd00 0.0184(2) 0.0207(2) 0.0122(2) 0.00662(16) 0.00401(15) 0.00569(16)
C002 0.017(2) 0.029(3) 0.029(3) 0.017(2) 0.009(2) 0.011(2)
O003 0.050(3) 0.064(3) 0.018(2) 0.018(2) 0.0061(18) -0.015(2)
C004 0.015(2) 0.023(2) 0.019(2) 0.010(2) 0.0061(18) 0.0083(19)
C006 0.027(3) 0.022(3) 0.017(2) 0.008(2) -0.001(2) 0.000(2)
C008 0.020(3) 0.028(3) 0.041(3) 0.020(2) 0.009(2) 0.009(2)
N009 0.024(2) 0.022(2) 0.017(2) 0.0063(17) 0.0008(16) 0.0108(18)
C00A 0.030(3) 0.061(4) 0.019(3) 0.018(3) 0.009(2) 0.021(3)
C00B 0.017(2) 0.022(2) 0.018(2) 0.007(2) 0.0063(18) 0.0059(19)
C00C 0.030(3) 0.033(3) 0.046(4) 0.022(3) 0.005(3) 0.002(2)
N00D 0.019(2) 0.023(2) 0.017(2) 0.0088(17) 0.0041(16) 0.0025(17)
C00E 0.032(3) 0.022(3) 0.017(2) 0.008(2) 0.006(2) 0.004(2)
C00F 0.039(3) 0.090(5) 0.024(3) 0.029(3) 0.013(3) 0.031(4)
C00G 0.030(3) 0.026(3) 0.022(3) 0.002(2) -0.001(2) 0.013(2)
C00H 0.030(3) 0.085(5) 0.033(3) 0.028(3) 0.019(3) 0.025(3)
N00I 0.020(2) 0.032(2) 0.017(2) 0.0088(18) 0.0063(16) 0.0125(18)
C00J 0.034(3) 0.019(3) 0.036(3) 0.005(2) -0.003(2) 0.009(2)
C00K 0.024(3) 0.024(3) 0.032(3) 0.012(2) -0.003(2) 0.006(2)
C00L 0.030(3) 0.041(3) 0.031(3) 0.018(3) 0.011(2) 0.004(3)
C00M 0.033(3) 0.023(3) 0.035(3) 0.012(2) 0.009(2) 0.009(2)
C00N 0.038(3) 0.027(3) 0.030(3) 0.001(2) -0.005(3) 0.016(3)
C00O 0.036(3) 0.043(4) 0.038(3) 0.021(3) 0.011(3) 0.003(3)
C00P 0.027(3) 0.022(3) 0.021(3) 0.005(2) 0.005(2) 0.008(2)
C00Q 0.038(4) 0.101(6) 0.030(3) 0.034(4) 0.020(3) 0.026(4)
C00R 0.023(3) 0.047(3) 0.024(3) 0.013(2) 0.009(2) 0.015(2)
C00S 0.062(4) 0.024(3) 0.022(3) 0.001(2) -0.003(3) 0.002(3)
C00U 0.023(3) 0.022(3) 0.023(3) 0.010(2) 0.003(2) 0.009(2)
C00V 0.030(3) 0.021(3) 0.021(3) 0.011(2) 0.005(2) 0.007(2)

loop_
_atom_type_symbol
_atom_type_description
_atom_type_scat_dispersion_real
_atom_type_scat_dispersion_imag
_atom_type_scat_source
C C 0.0033 0.0016 'International Tables Vol C Tables 4.2.6.8 and 6.1.1.4'
N N 0.0061 0.0033 'International Tables Vol C Tables 4.2.6.8 and 6.1.1.4'
O O 0.0106 0.0060 'International Tables Vol C Tables 4.2.6.8 and 6.1.1.4'
Pd Pd -0.9988 1.0072 'International Tables Vol C Tables 4.2.6.8 and 6.1.1.4'

loop_
_geom_angle_atom_site_label_1
_geom_angle_atom_site_label_2
_geom_angle_atom_site_label_3
_geom_angle
C004 Pd00 N009 170.96(17)
C004 Pd00 N00D 92.40(18)
C004 Pd00 N00I 90.68(18)
N00D Pd00 N009 80.26(16)
N00D Pd00 N00I 176.88(15)
N00I Pd00 N009 96.63(17)
C008 C002 C004 120.6(5)
C002 C004 Pd00 121.8(4)
C002 C004 C00B 118.4(5)
C00B C004 Pd00 119.7(3)
C00B C006 C00E 116.4(4)
C002 C008 C00M 120.3(5)
C00G N009 Pd00 129.7(4)
C00G N009 C00U 118.8(5)
C00U N009 Pd00 111.0(3)
N00I C00A C00F 122.3(5)
C004 C00B C006 119.2(4)
C00P C00B C004 121.2(4)
C00P C00B C006 119.5(4)
C00O C00C C00K 119.3(5)
C00E N00D Pd00 124.2(3)
C00E N00D C00V 120.5(4)
C00V N00D Pd00 113.3(3)
O003 C00E C006 118.2(4)
O003 C00E N00D 125.3(5)
N00D C00E C006 116.1(4)
C00A C00F C00Q 119.4(5)
N009 C00G C00N 123.1(5)
C00R C00H C00Q 119.7(5)
C00A N00I Pd00 120.7(3)
C00R N00I Pd00 121.0(3)
C00R N00I C00A 118.3(4)
C00N C00J C00K 119.7(5)
C00C C00K C00J 123.5(5)
C00C C00K C00U 119.8(5)
C00U C00K C00J 116.7(5)
C00V C00L C00O 120.8(5)
C00P C00M C008 120.3(5)
C00J C00N C00G 119.5(5)
C00C C00O C00L 121.5(5)
C00B C00P C00S 122.4(5)
C00M C00P C00B 119.2(5)
C00M C00P C00S 118.3(5)
C00F C00Q C00H 118.2(5)
N00I C00R C00H 122.1(5)
N009 C00U C00K 122.4(5)
N009 C00U C00V 117.1(4)
C00K C00U C00V 120.5(5)
N00D C00V C00U 115.3(5)
C00L C00V N00D 126.6(5)
C00L C00V C00U 118.0(5)

loop_
_geom_bond_atom_site_label_1
_geom_bond_atom_site_label_2
_geom_bond_distance
Pd00 C004 1.999(5)
Pd00 N009 2.104(4)
Pd00 N00D 2.015(4)
Pd00 N00I 2.048(4)
C002 C004 1.403(7)
C002 C008 1.382(8)
O003 C00E 1.220(6)
C004 C00B 1.406(7)
C006 C00B 1.521(7)
C006 C00E 1.530(7)
C008 C00M 1.397(8)
N009 C00G 1.329(7)
N009 C00U 1.365(7)
C00A C00F 1.377(8)
C00A N00I 1.351(7)
C00B C00P 1.393(7)
C00C C00K 1.410(9)
C00C C00O 1.377(9)
N00D C00E 1.353(6)
N00D C00V 1.394(7)
C00F C00Q 1.379(9)
C00G C00N 1.396(8)
C00H C00Q 1.395(9)
C00H C00R 1.371(8)
N00I C00R 1.343(7)
C00J C00K 1.435(8)
C00J C00N 1.365(9)
C00K C00U 1.417(7)
C00L C00O 1.418(8)
C00L C00V 1.388(8)
C00M C00P 1.392(7)
C00P C00S 1.532(7)
C00U C00V 1.436(7)

loop_
_geom_torsion_atom_site_label_1
_geom_torsion_atom_site_label_2
_geom_torsion_atom_site_label_3
_geom_torsion_atom_site_label_4
_geom_torsion
Pd00 C004 C00B C006 -8.3(6)
Pd00 C004 C00B C00P 175.0(4)
Pd00 N009 C00G C00N 170.3(4)
Pd00 N009 C00U C00K -171.8(4)
Pd00 N009 C00U C00V 8.8(5)
Pd00 N00D C00E O003 169.1(5)
Pd00 N00D C00E C006 -3.4(6)
Pd00 N00D C00V C00L 166.8(5)
Pd00 N00D C00V C00U -15.4(5)
Pd00 N00I C00R C00H 178.9(5)
C002 C004 C00B C006 176.5(4)
C002 C004 C00B C00P -0.3(7)
C002 C008 C00M C00P 0.5(8)
C004 C002 C008 C00M -0.1(8)
C004 C00B C00P C00M 0.7(8)
C004 C00B C00P C00S 179.3(5)
C006 C00B C00P C00M -176.0(5)
C006 C00B C00P C00S 2.6(8)
C008 C002 C004 Pd00 -175.2(4)
C008 C002 C004 C00B 0.0(7)
C008 C00M C00P C00B -0.8(8)
C008 C00M C00P C00S -179.5(6)
N009 C00G C00N C00J 0.2(8)
N009 C00U C00V N00D 4.0(6)
N009 C00U C00V C00L -178.0(5)
C00A C00F C00Q C00H 0.0(13)
C00A N00I C00R C00H -0.5(9)
C00B C006 C00E O003 138.4(6)
C00B C006 C00E N00D -48.6(7)
C00C C00K C00U N009 179.1(5)
C00C C00K C00U C00V -1.5(7)
C00E C006 C00B C004 55.9(6)
C00E C006 C00B C00P -127.3(5)
C00E N00D C00V C00L -28.6(8)
C00E N00D C00V C00U 149.2(5)
C00F C00A N00I Pd00 -178.2(6)
C00F C00A N00I C00R 1.2(9)
C00G N009 C00U C00K 0.9(7)
C00G N009 C00U C00V -178.5(4)
N00I C00A C00F C00Q -1.0(12)
C00J C00K C00U N009 -0.3(7)
C00J C00K C00U C00V 179.1(5)
C00K C00C C00O C00L 0.3(9)
C00K C00J C00N C00G 0.5(8)
C00K C00U C00V N00D -175.5(4)
C00K C00U C00V C00L 2.5(7)
C00N C00J C00K C00C -179.8(5)
C00N C00J C00K C00U -0.4(7)
C00O C00C C00K C00J 179.4(5)
C00O C00C C00K C00U 0.0(8)
C00O C00L C00V N00D 175.6(5)
C00O C00L C00V C00U -2.2(8)
C00Q C00H C00R N00I -0.5(11)
C00R C00H C00Q C00F 0.7(12)
C00U N009 C00G C00N -0.9(7)
C00V N00D C00E O003 6.3(9)
C00V N00D C00E C006 -166.2(5)
C00V C00L C00O C00C 0.8(9)
